data_7131107
loop_
_publ_author_name
'Chen, Hua'
'Manvell, Anna S.'
'Kubus, Mariusz'
'Dunstan, Maja A.'
'Lorusso, Giulia'
'Gracia, David'
'J&#xf8;rgensen, Mike S B'
'Kegn&#xe6;s, S&#xf8;ren'
'Wilhelm, Fabrice'
'Rogalev, Andrei'
'Evangelisti, Marco'
'Pedersen, Kasper S.'

_publ_section_title
;
 Towards frustration in Eu(II) Archimedean tessellations.
;
_journal_issue 12
_journal_name_full 'Chemical communications (Cambridge, England)'
_journal_page_first 1609
_journal_page_last 1612
_journal_paper_doi 10.1039/d2cc06224k
_journal_volume 59
_journal_year 2023
_chemical_formula_moiety 'C25 H20 Eu I2 N5, C2 H3 N'
_chemical_formula_sum 'C27 H23 Eu I2 N6'
_chemical_formula_weight 837.27
_chemical_name_systematic catena-[pentakis(mu-4,4'-bipyridine)-tetrakis-iodido-bis-europium(II))]
_chemical_properties_physical Air-sensitive
_space_group_crystal_system triclinic
_space_group_IT_number 2
_space_group_name_Hall '-P 1'
_space_group_name_H-M_alt 'P -1'
_atom_sites_solution_hydrogens geom
_atom_sites_solution_primary iterative
_audit_creation_date 2022-11-11
_audit_creation_method
;
Olex2 1.5
(compiled 2022.04.07 svn.rca3783a0 for OlexSys, GUI svn.r6498)
;
_audit_update_record
;
2022-11-11 deposited with the CCDC.	2022-12-14 downloaded from the CCDC.
;
_cell_angle_alpha 88.744(3)
_cell_angle_beta 82.778(3)
_cell_angle_gamma 79.924(3)
_cell_formula_units_Z 2
_cell_length_a 9.0699(3)
_cell_length_b 10.0551(4)
_cell_length_c 19.0931(8)
_cell_measurement_reflns_used 15548
_cell_measurement_temperature 120.00(12)
_cell_measurement_theta_max 29.5800
_cell_measurement_theta_min 3.9020
_cell_volume 1700.81(11)
_computing_cell_refinement 'CrysAlisPro 1.171.42.49 (Rigaku OD, 2022)'
_computing_data_collection 'CrysAlisPro 1.171.42.49 (Rigaku OD, 2022)'
_computing_data_reduction 'CrysAlisPro 1.171.42.49 (Rigaku OD, 2022)'
_computing_molecular_graphics 'Olex2 1.5 (Dolomanov et al., 2009)'
_computing_publication_material 'Olex2 1.5 (Dolomanov et al., 2009)'
_computing_structure_refinement 'SHELXL 2018/3 (Sheldrick, 2015)'
_computing_structure_solution 'olex2.solve 1.5 (Bourhis et al., 2015)'
_diffrn_ambient_environment N~2~
_diffrn_ambient_temperature 120.00(12)
_diffrn_detector 'CCD plate'
_diffrn_detector_area_resol_mean 5.3073
_diffrn_detector_type Atlas
_diffrn_measured_fraction_theta_full 0.997
_diffrn_measured_fraction_theta_max 0.898
_diffrn_measurement_details
;
List of Runs (angles in degrees, time in seconds):

  # Type    Start    End  Width  t~exp~   \w     \q     \k     \f   Frames
#--------------------------------------------------------------------------
  1  \w    -13.00  85.00   1.00   41.16    --   11.03  37.00   0.00   98
  2  \w    -17.00  84.00   1.00   41.16    --   11.03  57.00  90.00  101
  3  \w     39.00 100.00   1.00   41.16    --   11.03 178.00 -60.00   61
  4  \w    -15.00  52.00   1.00   41.16    --   11.03 -99.00-150.00   67
  5  \w    -62.00  39.00   1.00   41.16    --   11.03 -57.00 -60.00  101
  6  \w    -42.00  21.00   1.00   41.16    --  -11.73 -77.00  60.00   63
  7  \w    -17.00  84.00   1.00   41.16    --   11.03  57.00-120.00  101
  8  \w    -36.00  63.00   1.00   41.16    --  -11.73  37.00  60.00   99
  9  \w    -42.00  21.00   1.00   41.16    --  -11.73 -77.00 150.00   63
 10  \w    -44.00  21.00   1.00   41.16    --  -11.73  77.00  60.00   65
;
_diffrn_measurement_device 'four-circle diffractometer'
_diffrn_measurement_device_type 'SuperNova, Dual, Cu at home/near, Atlas'
_diffrn_measurement_method '\w scans'
_diffrn_orient_matrix_type 'CrysAlisPro convention (1999,Acta A55,543-557)'
_diffrn_orient_matrix_UB_11 0.0752111000
_diffrn_orient_matrix_UB_12 -0.0185070000
_diffrn_orient_matrix_UB_13 0.0079193000
_diffrn_orient_matrix_UB_21 -0.0086062000
_diffrn_orient_matrix_UB_22 0.0597178000
_diffrn_orient_matrix_UB_23 0.0203025000
_diffrn_orient_matrix_UB_31 -0.0260089000
_diffrn_orient_matrix_UB_32 -0.0349934000
_diffrn_orient_matrix_UB_33 0.0304524000
_diffrn_radiation_monochromator mirror
_diffrn_radiation_probe x-ray
_diffrn_radiation_type 'Mo K\a'
_diffrn_radiation_wavelength 0.71073
_diffrn_reflns_av_R_equivalents 0.0384
_diffrn_reflns_av_unetI/netI 0.0392
_diffrn_reflns_Laue_measured_fraction_full 0.997
_diffrn_reflns_Laue_measured_fraction_max 0.898
_diffrn_reflns_limit_h_max 12
_diffrn_reflns_limit_h_min -12
_diffrn_reflns_limit_k_max 13
_diffrn_reflns_limit_k_min -13
_diffrn_reflns_limit_l_max 26
_diffrn_reflns_limit_l_min -25
_diffrn_reflns_number 37841
_diffrn_reflns_point_group_measured_fraction_full 0.997
_diffrn_reflns_point_group_measured_fraction_max 0.898
_diffrn_reflns_theta_full 25.242
_diffrn_reflns_theta_max 29.678
_diffrn_reflns_theta_min 3.337
_diffrn_source 'micro-focus sealed X-ray tube'
_diffrn_source_type 'SuperNova (Mo) X-ray Source'
_exptl_absorpt_coefficient_mu 3.681
_exptl_absorpt_correction_T_max 1.000
_exptl_absorpt_correction_T_min 0.514
_exptl_absorpt_correction_type gaussian
_exptl_absorpt_process_details
;
CrysAlisPro 1.171.42.49 (Rigaku Oxford Diffraction, 2022)
Numerical absorption correction based on gaussian integration over
a multifaceted crystal model
Empirical absorption correction using spherical harmonics,
implemented in SCALE3 ABSPACK scaling algorithm.
;
_exptl_crystal_colour orange
_exptl_crystal_colour_primary orange
_exptl_crystal_density_diffrn 1.635
_exptl_crystal_description block
_exptl_crystal_F_000 792
_exptl_crystal_preparation
'The crystal was transferred directly from solution to polybutene oil and mounted on a nylon loop.,Magnetic properties'
_exptl_crystal_recrystallization_method
'An acetonitrile solution of EuI2 was layered with an acetonitrile solution of 4,4-bipyridine at -20C for 14 days.'
_exptl_crystal_size_max 0.234
_exptl_crystal_size_mid 0.104
_exptl_crystal_size_min 0.072
_refine_diff_density_max 1.589
_refine_diff_density_min -1.672
_refine_diff_density_rms 0.155
_refine_ls_extinction_method none
_refine_ls_goodness_of_fit_ref 1.046
_refine_ls_hydrogen_treatment constr
_refine_ls_matrix_type full
_refine_ls_number_parameters 314
_refine_ls_number_reflns 8644
_refine_ls_number_restraints 48
_refine_ls_restrained_S_all 1.066
_refine_ls_R_factor_all 0.0558
_refine_ls_R_factor_gt 0.0427
_refine_ls_shift/su_max 0.002
_refine_ls_shift/su_mean 0.000
_refine_ls_structure_factor_coef Fsqd
_refine_ls_weighting_details 'w=1/[\s^2^(Fo^2^)+(0.0246P)^2^+10.3959P] where P=(Fo^2^+2Fc^2^)/3'
_refine_ls_weighting_scheme calc
_refine_ls_wR_factor_gt 0.0878
_refine_ls_wR_factor_ref 0.0938
_reflns_Friedel_coverage 0.000
_reflns_number_gt 6967
_reflns_number_total 8644
_reflns_threshold_expression 'I > 2\s(I)'
_cod_data_source_file d2cc06224k2.cif
_cod_data_source_block eui2bipy
_cod_depositor_comments 'Adding full bibliography for 7131107--7131108.cif.'
_cod_database_code 7131107
_shelx_shelxl_version_number 2018/3
_chemical_oxdiff_formula C27H23EuI2N6
_shelx_space_group_comment
;
The symmetry employed for this shelxl refinement is uniquely defined
by the following loop, which should always be used as a source of
symmetry information in preference to the above space-group names.
They are only intended as comments.
;
_shelx_estimated_absorpt_t_max 0.777
_shelx_estimated_absorpt_t_min 0.480
_olex2_refinement_description
;
1. Fixed Uiso
 At 1.2 times of:
  All C(H) groups
 At 1.5 times of:
  All C(H,H,H) groups
2. Rigid bond restraints
 N5, C21, C22, C23, C24, C25
 with sigma for 1-2 distances of 0.01 and sigma for 1-3 distances of 0.01
3. Uiso/Uaniso restraints and constraints
N5 \\sim C21 \\sim C22 \\sim C23 \\sim C24 \\sim C25: within 2A with sigma of
0.005 and sigma for terminal atoms of 0.01 within 2A
4.a Aromatic/amide H refined with riding coordinates:
 C1(H1), C2(H2), C5(H5), C6(H6), C7(H7), C8(H8), C9(H9), C10(H10), C11(H11),
 C12(H12), C14(H14), C15(H15), C16(H16), C17(H17), C19(H19), C20(H20), C24(H24),
  C25(H25), C21(H21), C22(H22)
4.b Fitted hexagon refined as free rotating group:
 C24(C25,N5,C21,C22,C23)
4.c Idealised Me refined as rotating group:
 C27(H27A,H27B,H27C)
;
_smtbx_masks_void_probe_radius 1.2
_smtbx_masks_void_truncation_radius 1.2
_olex2_submission_special_instructions 'No special instructions were received'
_oxdiff_exptl_absorpt_empirical_details
;
Empirical correction (ABSPACK) includes:
- Absorption correction using spherical harmonics
- Frame scaling
;
_oxdiff_exptl_absorpt_empirical_full_max 1.352
_oxdiff_exptl_absorpt_empirical_full_min 0.785

loop_
_space_group_symop_operation_xyz
'x, y, z'
'-x, -y, -z'

loop_
_atom_site_label
_atom_site_type_symbol
_atom_site_fract_x
_atom_site_fract_y
_atom_site_fract_z
_atom_site_U_iso_or_equiv
_atom_site_adp_type
_atom_site_occupancy
_atom_site_site_symmetry_order
_atom_site_calc_flag
_atom_site_refinement_flags_posn
_atom_site_refinement_flags_adp
_atom_site_refinement_flags_occupancy
_atom_site_disorder_assembly
_atom_site_disorder_group
Eu1 Eu 0.45371(3) 0.07009(2) 0.74001(2) 0.01854(7) Uani 1 1 d . . . . .
I1 I 0.28644(4) -0.10686(4) 0.64673(2) 0.03124(9) Uani 1 1 d . . . . .
I2 I 0.63528(4) 0.22691(4) 0.83754(2) 0.03063(9) Uani 1 1 d . . . . .
N1 N 0.2094(5) 0.2653(5) 0.7718(3) 0.0357(12) Uani 1 1 d . . . . .
N2 N -0.3634(5) 0.8456(5) 0.7744(2) 0.0304(10) Uani 1 1 d . . . . .
N3 N 0.4398(6) 0.2661(5) 0.6382(2) 0.0361(12) Uani 1 1 d . . . . .
N4 N 0.7019(5) 0.0281(5) 0.6415(2) 0.0297(10) Uani 1 1 d . . . . .
C1 C 0.0917(6) 0.2681(6) 0.7358(4) 0.0377(14) Uani 1 1 d . . . . .
H1 H 0.088212 0.192031 0.707850 0.045 Uiso 1 1 calc R U . . .
C2 C -0.0258(6) 0.3774(6) 0.7377(3) 0.0351(13) Uani 1 1 d . . . . .
H2 H -0.108983 0.373528 0.712565 0.042 Uiso 1 1 calc R U . . .
C3 C -0.0224(6) 0.4912(5) 0.7756(3) 0.0311(12) Uani 1 1 d . . . . .
C4 C -0.1409(6) 0.6129(6) 0.7764(3) 0.0308(12) Uani 1 1 d . . . . .
C5 C -0.2911(7) 0.6041(6) 0.7748(4) 0.0399(15) Uani 1 1 d . . . . .
H5 H -0.321368 0.518337 0.774338 0.048 Uiso 1 1 calc R U . . .
C6 C -0.3965(7) 0.7210(5) 0.7739(3) 0.0362(14) Uani 1 1 d . . . . .
H6 H -0.498876 0.712501 0.772935 0.043 Uiso 1 1 calc R U . . .
C7 C -0.2163(6) 0.8535(6) 0.7761(3) 0.0337(13) Uani 1 1 d . . . . .
H7 H -0.189071 0.940405 0.776715 0.040 Uiso 1 1 calc R U . . .
C8 C -0.1035(6) 0.7410(6) 0.7771(3) 0.0336(13) Uani 1 1 d . . . . .
H8 H -0.001685 0.751541 0.778119 0.040 Uiso 1 1 calc R U . . .
C9 C 0.1008(9) 0.4881(7) 0.8129(4) 0.058(2) Uani 1 1 d . . . . .
H9 H 0.109313 0.564222 0.839733 0.070 Uiso 1 1 calc R U . . .
C10 C 0.2110(9) 0.3727(8) 0.8104(4) 0.062(2) Uani 1 1 d . . . . .
H10 H 0.291747 0.370767 0.837866 0.074 Uiso 1 1 calc R U . . .
C11 C 0.4629(11) 0.3879(7) 0.6507(3) 0.060(2) Uani 1 1 d . . . . .
H11 H 0.463181 0.412472 0.698430 0.072 Uiso 1 1 calc R U . . .
C12 C 0.4869(11) 0.4837(6) 0.5989(3) 0.061(2) Uani 1 1 d . . . . .
H12 H 0.502636 0.570665 0.611380 0.073 Uiso 1 1 calc R U . . .
C13 C 0.4875(7) 0.4509(5) 0.5292(3) 0.0325(13) Uani 1 1 d . . . . .
C14 C 0.4641(7) 0.3229(6) 0.5156(3) 0.0330(13) Uani 1 1 d . . . . .
H14 H 0.462819 0.295357 0.468478 0.040 Uiso 1 1 calc R U . . .
C15 C 0.4424(7) 0.2343(6) 0.5712(3) 0.0346(13) Uani 1 1 d . . . . .
H15 H 0.428645 0.145793 0.560532 0.041 Uiso 1 1 calc R U . . .
C16 C 0.7942(8) 0.1174(8) 0.6325(4) 0.054(2) Uani 1 1 d . . . . .
H16 H 0.778733 0.190268 0.664935 0.065 Uiso 1 1 calc R U . . .
C17 C 0.9128(8) 0.1101(9) 0.5778(4) 0.061(2) Uani 1 1 d . . . . .
H17 H 0.976204 0.176491 0.573848 0.073 Uiso 1 1 calc R U . . .
C18 C 0.9377(6) 0.0059(6) 0.5295(3) 0.0306(12) Uani 1 1 d . . . . .
C19 C 0.8407(7) -0.0867(6) 0.5390(3) 0.0404(15) Uani 1 1 d . . . . .
H19 H 0.851985 -0.160367 0.507343 0.048 Uiso 1 1 calc R U . . .
C20 C 0.7255(7) -0.0705(7) 0.5959(3) 0.0418(15) Uani 1 1 d . . . . .
H20 H 0.660358 -0.135370 0.601668 0.050 Uiso 1 1 calc R U . . .
C24 C 0.2095(5) 0.0046(7) 0.97818(16) 0.0776(17) Uani 1 1 d G U . . .
H24 H 0.234788 0.014391 1.024373 0.093 Uiso 1 1 calc R U . . .
C25 C 0.3196(4) 0.0006(7) 0.9202(2) 0.0802(17) Uani 1 1 d G U . . .
H25 H 0.419998 0.007611 0.926804 0.096 Uiso 1 1 calc R U . . .
N5 N 0.2826(4) -0.0138(5) 0.85264(18) 0.0533(13) Uani 1 1 d G U . . .
C21 C 0.1356(4) -0.0241(5) 0.84301(15) 0.0510(14) Uani 1 1 d G U . . .
H21 H 0.110394 -0.033867 0.796813 0.061 Uiso 1 1 calc R U . . .
C22 C 0.0256(4) -0.0200(6) 0.9010(2) 0.0508(14) Uani 1 1 d G U . . .
H22 H -0.074818 -0.027087 0.894381 0.061 Uiso 1 1 calc R U . . .
C23 C 0.0626(4) -0.0057(6) 0.96855(16) 0.0488(14) Uani 1 1 d G U . . .
N6 N -0.1573(12) 0.5314(12) 0.5775(5) 0.109(3) Uani 1 1 d . . . . .
C26 C -0.0394(13) 0.5605(11) 0.5833(4) 0.081(3) Uani 1 1 d . . . . .
C27 C 0.0919(11) 0.6036(11) 0.5922(5) 0.081(3) Uani 1 1 d . . . . .
H27A H 0.126473 0.651357 0.549648 0.121 Uiso 1 1 calc R U . . .
H27B H 0.168954 0.525538 0.600493 0.121 Uiso 1 1 calc R U . . .
H27C H 0.074266 0.664732 0.632802 0.121 Uiso 1 1 calc R U . . .

loop_
_atom_site_aniso_label
_atom_site_aniso_U_11
_atom_site_aniso_U_22
_atom_site_aniso_U_33
_atom_site_aniso_U_23
_atom_site_aniso_U_13
_atom_site_aniso_U_12
Eu1 0.02056(12) 0.01437(12) 0.01605(11) 0.00429(8) 0.00645(8) 0.00299(9)
I1 0.0357(2) 0.02405(19) 0.03221(19) -0.00555(14) 0.00587(15) -0.00679(15)
I2 0.0409(2) 0.02440(19) 0.02474(17) -0.00227(13) 0.00038(14) -0.00337(15)
N1 0.033(3) 0.026(3) 0.039(3) 0.009(2) 0.005(2) 0.012(2)
N2 0.033(2) 0.021(2) 0.033(2) 0.0073(19) -0.0015(19) 0.0031(19)
N3 0.058(3) 0.019(2) 0.025(2) 0.0081(18) 0.011(2) -0.001(2)
N4 0.022(2) 0.040(3) 0.024(2) 0.0026(19) 0.0063(17) -0.0041(19)
C1 0.028(3) 0.023(3) 0.057(4) -0.001(3) 0.002(3) 0.002(2)
C2 0.022(3) 0.023(3) 0.056(4) 0.003(3) 0.002(2) 0.003(2)
C3 0.030(3) 0.021(3) 0.038(3) 0.005(2) 0.001(2) 0.006(2)
C4 0.031(3) 0.025(3) 0.030(3) 0.003(2) 0.000(2) 0.009(2)
C5 0.034(3) 0.016(3) 0.061(4) 0.011(3) 0.009(3) 0.006(2)
C6 0.031(3) 0.016(3) 0.053(4) 0.009(2) 0.011(3) 0.005(2)
C7 0.035(3) 0.021(3) 0.044(3) -0.002(2) -0.013(3) 0.005(2)
C8 0.030(3) 0.022(3) 0.046(3) -0.006(2) -0.010(2) 0.005(2)
C9 0.061(5) 0.036(4) 0.071(5) -0.016(3) -0.030(4) 0.028(3)
C10 0.061(5) 0.058(5) 0.057(5) -0.012(4) -0.026(4) 0.032(4)
C11 0.131(7) 0.032(4) 0.013(3) 0.004(2) 0.004(3) -0.015(4)
C12 0.134(8) 0.019(3) 0.027(3) 0.003(2) 0.002(4) -0.015(4)
C13 0.049(3) 0.020(3) 0.022(3) 0.009(2) 0.008(2) 0.003(2)
C14 0.052(4) 0.025(3) 0.020(3) 0.005(2) 0.001(2) -0.004(3)
C15 0.052(4) 0.021(3) 0.027(3) 0.005(2) 0.003(2) -0.004(3)
C16 0.045(4) 0.078(5) 0.041(4) -0.030(3) 0.020(3) -0.029(4)
C17 0.054(4) 0.096(6) 0.040(4) -0.037(4) 0.025(3) -0.050(4)
C18 0.027(3) 0.045(3) 0.018(2) -0.001(2) 0.006(2) -0.008(2)
C19 0.041(3) 0.039(3) 0.035(3) -0.012(3) 0.023(3) -0.012(3)
C20 0.038(3) 0.042(4) 0.041(3) -0.005(3) 0.020(3) -0.010(3)
C24 0.048(3) 0.140(4) 0.042(3) 0.019(3) 0.005(3) -0.019(3)
C25 0.049(3) 0.138(4) 0.048(3) 0.020(3) 0.007(3) -0.011(3)
N5 0.036(2) 0.084(3) 0.034(2) 0.023(2) 0.012(2) -0.007(2)
C21 0.046(3) 0.073(3) 0.036(3) -0.005(2) 0.016(2) -0.030(3)
C22 0.040(3) 0.081(3) 0.034(2) -0.009(3) 0.013(2) -0.029(3)
C23 0.033(2) 0.087(4) 0.025(2) 0.017(2) 0.008(2) -0.020(3)
N6 0.111(7) 0.160(10) 0.071(6) 0.005(6) -0.007(5) -0.069(7)
C26 0.105(8) 0.107(8) 0.044(5) 0.004(5) -0.004(5) -0.063(7)
C27 0.097(7) 0.100(8) 0.062(5) -0.004(5) -0.012(5) -0.061(6)

loop_
_atom_type_symbol
_atom_type_description
_atom_type_scat_dispersion_real
_atom_type_scat_dispersion_imag
_atom_type_scat_source
C C 0.0033 0.0016 'International Tables Vol C Tables 4.2.6.8 and 6.1.1.4'
H H 0.0000 0.0000 'International Tables Vol C Tables 4.2.6.8 and 6.1.1.4'
N N 0.0061 0.0033 'International Tables Vol C Tables 4.2.6.8 and 6.1.1.4'
I I -0.4742 1.8119 'International Tables Vol C Tables 4.2.6.8 and 6.1.1.4'
Eu Eu -0.1578 3.6682 'International Tables Vol C Tables 4.2.6.8 and 6.1.1.4'

loop_
_exptl_crystal_face_index_h
_exptl_crystal_face_index_k
_exptl_crystal_face_index_l
_exptl_crystal_face_perp_dist
1 -2 0 0.1113
2 0 1 0.1143
1 1 -2 0.0570
-1 -1 -2 0.0344
1 1 2 0.0377
0 0 1 0.0496
0 0 -1 0.0436
-1 -2 2 0.0440
1 2 -2 0.0880
-1 2 1 0.1002
-1 0 2 0.0348
-2 -1 -2 0.0348
1 1 -1 0.0546
-1 -1 1 0.0309
-1 -2 -2 0.0318
0 -1 2 0.0551

loop_
_geom_angle_atom_site_label_1
_geom_angle_atom_site_label_2
_geom_angle_atom_site_label_3
_geom_angle
_geom_angle_site_symmetry_1
_geom_angle_site_symmetry_3
_geom_angle_publ_flag
I1 Eu1 I2 175.765(12) . . ?
N1 Eu1 I1 95.01(12) . . ?
N1 Eu1 I2 88.45(12) . . ?
N1 Eu1 N3 69.13(14) . . ?
N1 Eu1 N4 137.22(14) . . ?
N2 Eu1 I1 90.14(11) 1_645 . ?
N2 Eu1 I2 85.65(11) 1_645 . ?
N2 Eu1 N1 150.69(14) 1_645 . ?
N2 Eu1 N3 139.88(14) 1_645 . ?
N2 Eu1 N4 71.46(14) 1_645 . ?
N2 Eu1 N5 79.55(14) 1_645 . ?
N3 Eu1 I1 89.61(11) . . ?
N3 Eu1 I2 93.91(12) . . ?
N4 Eu1 I1 89.74(10) . . ?
N4 Eu1 I2 89.38(10) . . ?
N4 Eu1 N3 68.42(14) . . ?
N5 Eu1 I1 85.93(10) . . ?
N5 Eu1 I2 92.82(10) . . ?
N5 Eu1 N1 72.10(14) . . ?
N5 Eu1 N3 140.39(14) . . ?
N5 Eu1 N4 150.67(14) . . ?
C1 N1 Eu1 118.2(4) . . ?
C10 N1 Eu1 123.2(4) . . ?
C10 N1 C1 117.2(5) . . ?
C6 N2 Eu1 124.6(4) . 1_465 ?
C6 N2 C7 116.1(5) . . ?
C7 N2 Eu1 117.4(3) . 1_465 ?
C11 N3 Eu1 121.5(4) . . ?
C11 N3 C15 116.3(5) . . ?
C15 N3 Eu1 120.6(4) . . ?
C16 N4 Eu1 120.6(4) . . ?
C20 N4 Eu1 122.0(4) . . ?
C20 N4 C16 116.9(5) . . ?
N1 C1 H1 118.6 . . ?
N1 C1 C2 122.8(6) . . ?
C2 C1 H1 118.6 . . ?
C1 C2 H2 119.8 . . ?
C3 C2 C1 120.4(6) . . ?
C3 C2 H2 119.8 . . ?
C2 C3 C4 122.5(5) . . ?
C2 C3 C9 116.7(5) . . ?
C9 C3 C4 120.8(6) . . ?
C5 C4 C3 121.8(5) . . ?
C5 C4 C8 117.7(5) . . ?
C8 C4 C3 120.5(5) . . ?
C4 C5 H5 120.3 . . ?
C6 C5 C4 119.4(6) . . ?
C6 C5 H5 120.3 . . ?
N2 C6 C5 124.1(6) . . ?
N2 C6 H6 117.9 . . ?
C5 C6 H6 117.9 . . ?
N2 C7 H7 118.3 . . ?
N2 C7 C8 123.4(5) . . ?
C8 C7 H7 118.3 . . ?
C4 C8 H8 120.4 . . ?
C7 C8 C4 119.3(5) . . ?
C7 C8 H8 120.4 . . ?
C3 C9 H9 120.3 . . ?
C10 C9 C3 119.4(7) . . ?
C10 C9 H9 120.3 . . ?
N1 C10 C9 123.4(7) . . ?
N1 C10 H10 118.3 . . ?
C9 C10 H10 118.3 . . ?
N3 C11 H11 117.7 . . ?
N3 C11 C12 124.5(6) . . ?
C12 C11 H11 117.7 . . ?
C11 C12 H12 120.5 . . ?
C13 C12 C11 119.1(6) . . ?
C13 C12 H12 120.5 . . ?
C12 C13 C13 121.9(7) . 2_666 ?
C14 C13 C12 116.8(5) . . ?
C14 C13 C13 121.3(6) . 2_666 ?
C13 C14 H14 120.2 . . ?
C13 C14 C15 119.6(5) . . ?
C15 C14 H14 120.2 . . ?
N3 C15 C14 123.7(5) . . ?
N3 C15 H15 118.2 . . ?
C14 C15 H15 118.2 . . ?
N4 C16 H16 118.3 . . ?
N4 C16 C17 123.5(6) . . ?
C17 C16 H16 118.3 . . ?
C16 C17 H17 120.2 . . ?
C18 C17 C16 119.7(6) . . ?
C18 C17 H17 120.2 . . ?
C17 C18 C18 121.5(7) . 2_756 ?
C17 C18 C19 116.6(5) . . ?
C19 C18 C18 121.9(7) . 2_756 ?
C18 C19 H19 120.4 . . ?
C18 C19 C20 119.2(6) . . ?
C20 C19 H19 120.4 . . ?
N4 C20 C19 124.2(6) . . ?
N4 C20 H20 117.9 . . ?
C19 C20 H20 117.9 . . ?
C25 C24 H24 120.0 . . ?
C25 C24 C23 120.0 . . ?
C23 C24 H24 120.0 . . ?
C24 C25 H25 120.0 . . ?
C24 C25 N5 120.0 . . ?
N5 C25 H25 120.0 . . ?
C25 N5 Eu1 119.8(2) . . ?
C21 N5 Eu1 116.26(19) . . ?
C21 N5 C25 120.0 . . ?
N5 C21 H21 120.0 . . ?
N5 C21 C22 120.0 . . ?
C22 C21 H21 120.0 . . ?
C21 C22 H22 120.0 . . ?
C23 C22 C21 120.0 . . ?
C23 C22 H22 120.0 . . ?
C24 C23 C23 120.9(5) . 2_557 ?
C22 C23 C24 120.0 . . ?
C22 C23 C23 119.1(5) . 2_557 ?
N6 C26 C27 175.6(13) . . ?
C26 C27 H27A 109.5 . . ?
C26 C27 H27B 109.5 . . ?
C26 C27 H27C 109.5 . . ?
H27A C27 H27B 109.5 . . ?
H27A C27 H27C 109.5 . . ?
H27B C27 H27C 109.5 . . ?

loop_
_geom_bond_atom_site_label_1
_geom_bond_atom_site_label_2
_geom_bond_distance
_geom_bond_site_symmetry_2
_geom_bond_publ_flag
Eu1 I1 3.2253(5) . ?
Eu1 I2 3.2364(5) . ?
Eu1 N1 2.706(4) . ?
Eu1 N2 2.679(4) 1_645 ?
Eu1 N3 2.736(4) . ?
Eu1 N4 2.724(4) . ?
Eu1 N5 2.699(3) . ?
N1 C1 1.336(8) . ?
N1 C10 1.324(9) . ?
N2 C6 1.339(7) . ?
N2 C7 1.355(7) . ?
N3 C11 1.310(8) . ?
N3 C15 1.321(7) . ?
N4 C16 1.325(8) . ?
N4 C20 1.306(8) . ?
C1 H1 0.9500 . ?
C1 C2 1.388(7) . ?
C2 H2 0.9500 . ?
C2 C3 1.373(8) . ?
C3 C4 1.480(7) . ?
C3 C9 1.394(9) . ?
C4 C5 1.385(8) . ?
C4 C8 1.389(8) . ?
C5 H5 0.9500 . ?
C5 C6 1.380(7) . ?
C6 H6 0.9500 . ?
C7 H7 0.9500 . ?
C7 C8 1.388(7) . ?
C8 H8 0.9500 . ?
C9 H9 0.9500 . ?
C9 C10 1.391(9) . ?
C10 H10 0.9500 . ?
C11 H11 0.9500 . ?
C11 C12 1.390(8) . ?
C12 H12 0.9500 . ?
C12 C13 1.377(8) . ?
C13 C13 1.495(9) 2_666 ?
C13 C14 1.375(8) . ?
C14 H14 0.9500 . ?
C14 C15 1.388(7) . ?
C15 H15 0.9500 . ?
C16 H16 0.9500 . ?
C16 C17 1.395(8) . ?
C17 H17 0.9500 . ?
C17 C18 1.382(9) . ?
C18 C18 1.482(9) 2_756 ?
C18 C19 1.383(8) . ?
C19 H19 0.9500 . ?
C19 C20 1.400(7) . ?
C20 H20 0.9500 . ?
C24 H24 0.9500 . ?
C24 C25 1.3900 . ?
C24 C23 1.3900 . ?
C25 H25 0.9500 . ?
C25 N5 1.3900 . ?
N5 C21 1.3900 . ?
C21 H21 0.9500 . ?
C21 C22 1.3900 . ?
C22 H22 0.9500 . ?
C22 C23 1.3900 . ?
C23 C23 1.537(5) 2_557 ?
N6 C26 1.175(12) . ?
C26 C27 1.367(12) . ?
C27 H27A 0.9800 . ?
C27 H27B 0.9800 . ?
C27 H27C 0.9800 . ?

loop_
_geom_torsion_atom_site_label_1
_geom_torsion_atom_site_label_2
_geom_torsion_atom_site_label_3
_geom_torsion_atom_site_label_4
_geom_torsion
_geom_torsion_site_symmetry_1
_geom_torsion_site_symmetry_2
_geom_torsion_site_symmetry_3
_geom_torsion_site_symmetry_4
_geom_torsion_publ_flag
Eu1 N1 C1 C2 -167.0(4) . . . . ?
Eu1 N1 C10 C9 163.7(7) . . . . ?
Eu1 N2 C6 C5 163.6(5) 1_465 . . . ?
Eu1 N2 C7 C8 -164.8(5) 1_465 . . . ?
Eu1 N3 C11 C12 166.8(7) . . . . ?
Eu1 N3 C15 C14 -167.5(5) . . . . ?
Eu1 N4 C16 C17 -172.3(6) . . . . ?
Eu1 N4 C20 C19 171.8(5) . . . . ?
Eu1 N5 C21 C22 -157.7(3) . . . . ?
N1 C1 C2 C3 2.2(9) . . . . ?
N2 C7 C8 C4 -0.2(9) . . . . ?
N3 C11 C12 C13 -0.2(14) . . . . ?
N4 C16 C17 C18 0.4(13) . . . . ?
C1 N1 C10 C9 -2.7(12) . . . . ?
C1 C2 C3 C4 176.9(5) . . . . ?
C1 C2 C3 C9 -2.0(9) . . . . ?
C2 C3 C4 C5 35.9(9) . . . . ?
C2 C3 C4 C8 -142.4(6) . . . . ?
C2 C3 C9 C10 -0.4(11) . . . . ?
C3 C4 C5 C6 -178.4(6) . . . . ?
C3 C4 C8 C7 178.4(5) . . . . ?
C3 C9 C10 N1 2.9(13) . . . . ?
C4 C3 C9 C10 -179.3(7) . . . . ?
C4 C5 C6 N2 0.1(10) . . . . ?
C5 C4 C8 C7 0.0(9) . . . . ?
C6 N2 C7 C8 0.3(9) . . . . ?
C7 N2 C6 C5 -0.2(9) . . . . ?
C8 C4 C5 C6 0.0(9) . . . . ?
C9 C3 C4 C5 -145.2(7) . . . . ?
C9 C3 C4 C8 36.4(9) . . . . ?
C10 N1 C1 C2 0.1(9) . . . . ?
C11 N3 C15 C14 -1.6(10) . . . . ?
C11 C12 C13 C13 179.9(8) . . . 2_666 ?
C11 C12 C13 C14 -0.1(12) . . . . ?
C12 C13 C14 C15 -0.4(10) . . . . ?
C13 C13 C14 C15 179.6(7) 2_666 . . . ?
C13 C14 C15 N3 1.3(10) . . . . ?
C15 N3 C11 C12 1.0(12) . . . . ?
C16 N4 C20 C19 0.0(10) . . . . ?
C16 C17 C18 C18 179.9(8) . . . 2_756 ?
C16 C17 C18 C19 -0.1(11) . . . . ?
C17 C18 C19 C20 -0.2(10) . . . . ?
C18 C18 C19 C20 179.7(7) 2_756 . . . ?
C18 C19 C20 N4 0.3(11) . . . . ?
C20 N4 C16 C17 -0.3(11) . . . . ?
C24 C25 N5 Eu1 156.9(3) . . . . ?
C24 C25 N5 C21 0.0 . . . . ?
C25 C24 C23 C22 0.0 . . . . ?
C25 C24 C23 C23 -176.9(9) . . . 2_557 ?
C25 N5 C21 C22 0.0 . . . . ?
N5 C21 C22 C23 0.0 . . . . ?
C21 C22 C23 C24 0.0 . . . . ?
C21 C22 C23 C23 176.9(8) . . . 2_557 ?
C23 C24 C25 N5 0.0 . . . . ?

loop_
_exptl_oxdiff_crystal_face_indexfrac_h
_exptl_oxdiff_crystal_face_indexfrac_k
_exptl_oxdiff_crystal_face_indexfrac_l
_exptl_oxdiff_crystal_face_x
_exptl_oxdiff_crystal_face_y
_exptl_oxdiff_crystal_face_z
1.0000 -2.0000 0.0001 0.1122 -0.1280 0.0440
2.0000 -0.0000 1.0000 0.1583 0.0031 -0.0216
1.0000 1.0000 -2.0003 0.0409 0.0105 -0.1219
-1.0000 -1.0000 -2.0001 -0.0725 -0.0917 0.0001
1.0000 1.0000 2.0001 0.0725 0.0917 -0.0001
0.0000 0.0000 1.0001 0.0079 0.0203 0.0305
-0.0000 -0.0000 -1.0001 -0.0079 -0.0203 -0.0305
-1.0000 -2.0000 2.0003 -0.0224 -0.0702 0.1569
1.0000 2.0000 -2.0003 0.0224 0.0702 -0.1569
-1.0000 2.0000 1.0000 -0.1043 0.1483 -0.0135
-1.0000 0.0000 2.0002 -0.0594 0.0492 0.0869
-2.0000 -1.0000 -2.0001 -0.1478 -0.0831 0.0261
1.0000 1.0000 -1.0002 0.0488 0.0308 -0.0915
-1.0000 -1.0000 1.0002 -0.0488 -0.0308 0.0915
-1.0000 -2.0000 -2.0001 -0.0540 -0.1514 0.0351
0.0000 -1.0000 2.0002 0.0343 -0.0191 0.0959

loop_
_smtbx_masks_void_nr
_smtbx_masks_void_average_x
_smtbx_masks_void_average_y
_smtbx_masks_void_average_z
_smtbx_masks_void_volume
_smtbx_masks_void_count_electrons
_smtbx_masks_void_content
1 -0.149 0.500 0.000 315.0 69.6 '3 CH3CN'
